data_7123214
loop_
_publ_author_name
'Khalyavin, Dmitry'
'Salak, Andrei'
'Frtman, Elena'
'Kotlyar, Oleksandr'
'Eardley, Edwin'
'Olekhnovich, N. M.'
'Pushkarev, Anatoli'
'Radyush, Yury'
'Fedorchenko, Alexey'
'Desnenko, Vladimir'
'Manuel, Pascal'
'Ding, Lei'
'Cizmar, Erik'
'Feher, Alexander'

_publ_section_title
;
 Phenomenon of Conversion Polymorphism in Bi-Containing Metastable
 Perovskites
;
_journal_name_full 'Chemical Communications'
_journal_paper_doi 10.1039/C9CC00472F
_journal_year 2019
_chemical_formula_moiety 'Bi16 Fe11.20 O48 Sc4.80'
_chemical_formula_sum 'Bi16 Fe11.2 O48 Sc4.8'
_chemical_formula_weight 4953.01
_chemical_name_systematic ' ?'
_space_group_IT_number 62
_symmetry_cell_setting orthorhombic
_symmetry_Int_Tables_number 62
_symmetry_space_group_name_Hall '-P 2ac 2n'
_symmetry_space_group_name_H-M 'P n m a'
_cell_angle_alpha 90
_cell_angle_beta 90
_cell_angle_gamma 90
_cell_formula_units_Z 1
_cell_length_a 5.6605(2)
_cell_length_b 15.7832(5)
_cell_length_c 11.3751(4)
_cell_measurement_temperature 300
_cell_volume 1016.26(6)
_computing_structure_refinement FULLPROF
_diffrn_ambient_temperature 300
_diffrn_measurement_device_type 'WISH beamline, ISIS'
_diffrn_radiation_type neutron
_diffrn_source 'spallation source'
_exptl_absorpt_coefficient_mu 0
_exptl_crystal_density_diffrn 8.0929
_exptl_crystal_F_000 709
_pd_char_colour brown
_pd_instr_location ' ?'
_pd_meas_2theta_fixed 121.6600
_pd_meas_2theta_range_inc 25.158762
_pd_meas_2theta_range_max 109083.48438
_pd_meas_2theta_range_min 7463.46338
_pd_meas_number_of_points 4122
_pd_meas_scan_method tof
_pd_proc_ls_pref_orient_corr ' ?'
_pd_proc_ls_prof_R_factor 4.2762
_pd_proc_ls_prof_wR_expected 1.5066
_pd_proc_ls_prof_wR_factor 4.9997
_refine_ls_number_parameters 109
_refine_ls_number_reflns 3391
_refine_ls_number_restraints 0
_refine_ls_R_I_factor 5.1535
_cod_data_source_file c9cc00472f1.cif
_cod_data_source_block nuclear
_cod_original_formula_sum 'Bi16 Fe11.20 O48 Sc4.80'
_cod_database_code 7123214
_pd_proc_ls_prof_cr_factor 13.0246
_pd_proc_ls_prof_cwr_factor 9.8563
_pd_proc_ls_prof_cwr_expected 2.9702
_pd_proc_ls_prof_chi2 11.0119
_pd_proc_ls_prof_echi2 11.0598

loop_
_space_group_symop_id
_space_group_symop_operation_xyz
1 x,y,z
2 -x+1/2,-y,z+1/2
3 -x,y+1/2,-z
4 x+1/2,-y+1/2,-z+1/2
5 -x,-y,-z
6 x+1/2,y,-z+1/2
7 x,-y+1/2,z
8 -x+1/2,y+1/2,z+1/2

loop_
_atom_site_label
_atom_site_fract_x
_atom_site_fract_y
_atom_site_fract_z
_atom_site_U_iso_or_equiv
_atom_site_occupancy
_atom_site_adp_type
_atom_site_type_symbol
Bi1 0.170(4) 0.25000 0.6242(17) 0.0228(19) 1.00000 Uiso Bi
Bi2 0.293(4) 0.25000 0.1336(17) 0.0228(19) 1.00000 Uiso Bi
Bi3 0.2868(17) -0.0117(7) 0.1206(11) 0.0228(19) 1.00000 Uiso Bi
Fe1 0.7658(20) 0.6222(6) 0.1227(11) 0.0212(12) 0.70000 Uiso Fe
Sc1 0.7658(20) 0.6222(6) 0.1227(11) 0.0212(12) 0.30000 Uiso Sc
Fe2 0.756(2) 0.1344(5) 0.1214(11) 0.0212(12) 0.70000 Uiso Fe
Sc2 0.756(2) 0.1344(5) 0.1214(11) 0.0212(12) 0.30000 Uiso Sc
O1 0.038(2) 0.6142(9) 0.0110(17) 0.0177(16) 1.00000 Uiso O
O2 0.022(3) 0.5920(9) 0.507(2) 0.0177(16) 1.00000 Uiso O
O3 0.532(4) 0.6557(11) 0.7625(18) 0.0177(16) 1.00000 Uiso O
O4 0.554(3) 0.1371(10) 0.7737(16) 0.0177(16) 1.00000 Uiso O
O5 0.816(5) 0.25000 0.605(3) 0.0177(16) 1.00000 Uiso O
O6 0.684(5) 0.25000 0.091(3) 0.0177(16) 1.00000 Uiso O
O7 0.727(2) -0.0020(11) 0.1674(11) 0.0177(16) 1.00000 Uiso O

loop_
_atom_type_symbol
_atom_type_scat_length_neutron
_atom_type_scat_source
BI 0.85320 V.F._Sears_Neutron_News_3_26_(1992)
FE 0.94500 V.F._Sears_Neutron_News_3_26_(1992)
SC 1.22900 V.F._Sears_Neutron_News_3_26_(1992)
O 0.58030 V.F._Sears_Neutron_News_3_26_(1992)

loop_
_geom_angle_atom_site_label_1
_geom_angle_atom_site_label_2
_geom_angle_atom_site_label_3
_geom_angle_site_symmetry_1
_geom_angle_site_symmetry_3
_geom_angle
O1 Bi1 O1 2_565 8_545 91.3(7)
O1 Bi1 O4 2_565 4_456 79.2(6)
O1 Bi1 O4 2_565 6_456 163.6(11)
O1 Bi1 O5 2_565 1_455 120.2(9)
O1 Bi1 O6 2_565 4_455 63.5(7)
O1 Bi1 O4 8_545 4_456 163.6(11)
O1 Bi1 O4 8_545 6_456 79.2(6)
O1 Bi1 O5 8_545 1_455 120.2(9)
O1 Bi1 O6 8_545 4_455 63.5(7)
O4 Bi1 O4 4_456 6_456 106.4(12)
O4 Bi1 O5 4_456 1_455 76.3(9)
O4 Bi1 O6 4_456 4_455 122.0(8)
O4 Bi1 O5 6_456 1_455 76.3(9)
O4 Bi1 O6 6_456 4_455 122.0(8)
O5 Bi1 O6 1_455 4_455 85.7(14)
O2 Bi2 O2 2_564 8_544 108.8(9)
O2 Bi2 O3 2_564 2_564 92.3(5)
O2 Bi2 O3 2_564 3_646 131.7(11)
O2 Bi2 O3 2_564 5_666 62.3(7)
O2 Bi2 O3 2_564 8_544 155.2(8)
O2 Bi2 O5 2_564 4_455 60.9(6)
O2 Bi2 O6 2_564 . 64.2(6)
O2 Bi2 O3 8_544 2_564 155.2(8)
O2 Bi2 O3 8_544 3_646 62.3(7)
O2 Bi2 O3 8_544 5_666 131.7(11)
O2 Bi2 O3 8_544 8_544 92.3(5)
O2 Bi2 O5 8_544 4_455 60.9(6)
O2 Bi2 O6 8_544 . 64.2(6)
O3 Bi2 O3 2_564 3_646 112.8(12)
O3 Bi2 O3 2_564 5_666 69.3(9)
O3 Bi2 O3 2_564 8_544 64.5(7)
O3 Bi2 O5 2_564 4_455 124.0(9)
O3 Bi2 O6 2_564 . 139.4(9)
O3 Bi2 O3 3_646 5_666 88.1(11)
O3 Bi2 O3 3_646 8_544 69.3(9)
O3 Bi2 O5 3_646 4_455 121.7(10)
O3 Bi2 O6 3_646 . 70.4(10)
O3 Bi2 O3 5_666 8_544 112.8(12)
O3 Bi2 O5 5_666 4_455 121.7(10)
O3 Bi2 O6 5_666 . 70.4(10)
O3 Bi2 O5 8_544 4_455 124.0(9)
O3 Bi2 O6 8_544 . 139.4(9)
O5 Bi2 O6 4_455 . 74.8(12)
O1 Bi3 O1 3_545 7_555 80.6(6)
O1 Bi3 O2 3_545 4_555 112.5(7)
O1 Bi3 O2 3_545 8_544 63.8(6)
O1 Bi3 O4 3_545 5_656 164.0(6)
O1 Bi3 O7 3_545 . 129.9(6)
O1 Bi3 O7 3_545 6_455 110.9(6)
O1 Bi3 O2 7_555 4_555 69.9(6)
O1 Bi3 O2 7_555 8_544 115.9(8)
O1 Bi3 O4 7_555 5_656 85.9(7)
O1 Bi3 O7 7_555 . 134.2(6)
O1 Bi3 O7 7_555 6_455 117.4(7)
O2 Bi3 O2 4_555 8_544 76.9(7)
O2 Bi3 O4 4_555 5_656 70.2(7)
O2 Bi3 O7 4_555 . 66.8(6)
O2 Bi3 O7 4_555 6_455 136.6(8)
O2 Bi3 O4 8_544 5_656 130.8(8)
O2 Bi3 O7 8_544 . 67.8(6)
O2 Bi3 O7 8_544 6_455 124.4(8)
O4 Bi3 O7 5_656 . 66.1(6)
O4 Bi3 O7 5_656 6_455 67.9(7)
O7 Bi3 O7 . 6_455 86.0(5)
Sc1 Fe1 O1 . 1_655 0
Sc1 Fe1 O2 . 6_555 0
Sc1 Fe1 O4 . 3_656 0
Sc1 Fe1 O4 . 8_654 0
Sc1 Fe1 O5 . 2_664 0
Sc1 Fe1 O7 . 7_555 0
O1 Fe1 O2 1_655 6_555 92.5(9)
O1 Fe1 O4 1_655 3_656 172.8(10)
O1 Fe1 O4 1_655 8_654 99.3(9)
O1 Fe1 O5 1_655 2_664 99.8(10)
O1 Fe1 O7 1_655 7_555 100.8(7)
O2 Fe1 O4 6_555 3_656 81.6(9)
O2 Fe1 O4 6_555 8_654 166.2(10)
O2 Fe1 O5 6_555 2_664 90.2(10)
O2 Fe1 O7 6_555 7_555 83.4(7)
O4 Fe1 O4 3_656 8_654 87.1(9)
O4 Fe1 O5 3_656 2_664 76.3(10)
O4 Fe1 O7 3_656 7_555 82.7(7)
O4 Fe1 O5 8_654 2_664 94.8(11)
O4 Fe1 O7 8_654 7_555 87.2(7)
O5 Fe1 O7 2_664 7_555 158.7(11)
Fe1 Sc1 O1 . 1_655 0
Fe1 Sc1 O2 . 6_555 0
Fe1 Sc1 O4 . 3_656 0
Fe1 Sc1 O4 . 8_654 0
Fe1 Sc1 O5 . 2_664 0
Fe1 Sc1 O7 . 7_555 0
O1 Sc1 O2 1_655 6_555 92.5(9)
O1 Sc1 O4 1_655 3_656 172.8(10)
O1 Sc1 O4 1_655 8_654 99.3(9)
O1 Sc1 O5 1_655 2_664 99.8(10)
O1 Sc1 O7 1_655 7_555 100.8(7)
O2 Sc1 O4 6_555 3_656 81.6(9)
O2 Sc1 O4 6_555 8_654 166.2(10)
O2 Sc1 O5 6_555 2_664 90.2(10)
O2 Sc1 O7 6_555 7_555 83.4(7)
O4 Sc1 O4 3_656 8_654 87.1(9)
O4 Sc1 O5 3_656 2_664 76.3(10)
O4 Sc1 O7 3_656 7_555 82.7(7)
O4 Sc1 O5 8_654 2_664 94.8(11)
O4 Sc1 O7 8_654 7_555 87.2(7)
O5 Sc1 O7 2_664 7_555 158.7(11)
Sc2 Fe2 O1 . 3_645 0
Sc2 Fe2 O2 . 8_544 0
Sc2 Fe2 O3 . 3_646 0
Sc2 Fe2 O3 . 8_644 0
Sc2 Fe2 O6 . . 0
Sc2 Fe2 O7 . . 0
O1 Fe2 O2 3_645 8_544 85.5(8)
O1 Fe2 O3 3_645 3_646 167.0(10)
O1 Fe2 O3 3_645 8_644 106.8(10)
O1 Fe2 O6 3_645 . 98.5(12)
O1 Fe2 O7 3_645 . 93.9(6)
O2 Fe2 O3 8_544 3_646 82.1(9)
O2 Fe2 O3 8_544 8_644 164.0(10)
O2 Fe2 O6 8_544 . 91.9(11)
O2 Fe2 O7 8_544 . 77.6(6)
O3 Fe2 O3 3_646 8_644 86.1(10)
O3 Fe2 O6 3_646 . 78.0(11)
O3 Fe2 O7 3_646 . 87.3(6)
O3 Fe2 O6 8_644 . 96.2(11)
O3 Fe2 O7 8_644 . 91.1(7)
O6 Fe2 O7 . . 163.1(11)
Fe2 Sc2 O1 . 3_645 0
Fe2 Sc2 O2 . 8_544 0
Fe2 Sc2 O3 . 3_646 0
Fe2 Sc2 O3 . 8_644 0
Fe2 Sc2 O6 . . 0
Fe2 Sc2 O7 . . 0
O1 Sc2 O2 3_645 8_544 85.5(8)
O1 Sc2 O3 3_645 3_646 167.0(10)
O1 Sc2 O3 3_645 8_644 106.8(10)
O1 Sc2 O6 3_645 . 98.5(12)
O1 Sc2 O7 3_645 . 93.9(6)
O2 Sc2 O3 8_544 3_646 82.1(9)
O2 Sc2 O3 8_544 8_644 164.0(10)
O2 Sc2 O6 8_544 . 91.9(11)
O2 Sc2 O7 8_544 . 77.6(6)
O3 Sc2 O3 3_646 8_644 86.1(10)
O3 Sc2 O6 3_646 . 78.0(11)
O3 Sc2 O7 3_646 . 87.3(6)
O3 Sc2 O6 8_644 . 96.2(11)
O3 Sc2 O7 8_644 . 91.1(7)
O6 Sc2 O7 . . 163.1(11)
Bi1 O1 Bi3 2_564 3_555 174.2(7)
Bi1 O1 Bi3 2_564 7_555 86.4(6)
Bi1 O1 Fe1 2_564 1_455 96.1(9)
Bi1 O1 Sc1 2_564 1_455 96.1(9)
Bi1 O1 Fe2 2_564 3_655 83.2(7)
Bi1 O1 Sc2 2_564 3_655 83.2(7)
Bi1 O1 O2 2_564 6_455 131.4(7)
Bi1 O1 O2 2_564 6_555 64.9(6)
Bi1 O1 O4 2_564 8_554 65.8(7)
Bi1 O1 O6 2_564 3_655 49.0(8)
Bi1 O1 O7 2_564 3_655 118.4(6)
Bi1 O1 O7 2_564 7_455 118.8(9)
Bi3 O1 Bi3 3_555 7_555 99.4(6)
Bi3 O1 Fe1 3_555 1_455 83.8(5)
Bi3 O1 Sc1 3_555 1_455 83.8(5)
Bi3 O1 Fe2 3_555 3_655 95.0(8)
Bi3 O1 Sc2 3_555 3_655 95.0(8)
Bi3 O1 O2 3_555 6_455 45.7(5)
Bi3 O1 O2 3_555 6_555 118.1(7)
Bi3 O1 O4 3_555 8_554 116.7(6)
Bi3 O1 O6 3_555 3_655 127.0(10)
Bi3 O1 O7 3_555 3_655 63.2(5)
Bi3 O1 O7 3_555 7_455 64.4(4)
Bi3 O1 Fe1 7_555 1_455 99.0(9)
Bi3 O1 Sc1 7_555 1_455 99.0(9)
Bi3 O1 Fe2 7_555 3_655 99.0(6)
Bi3 O1 Sc2 7_555 3_655 99.0(6)
Bi3 O1 O2 7_555 6_455 121.3(7)
Bi3 O1 O2 7_555 6_555 52.7(5)
Bi3 O1 O4 7_555 8_554 71.4(7)
Bi3 O1 O6 7_555 3_655 112.0(7)
Bi3 O1 O7 7_555 3_655 72.2(5)
Bi3 O1 O7 7_555 7_455 70.0(6)
Fe1 O1 Sc1 1_455 1_455 0.0(5)
Fe1 O1 Fe2 1_455 3_655 161.9(10)
Fe1 O1 Sc2 1_455 3_655 161.9(10)
Fe1 O1 O2 1_455 6_455 44.8(6)
Fe1 O1 O2 1_455 6_555 144.6(11)
Fe1 O1 O4 1_455 8_554 40.5(6)
Fe1 O1 O6 1_455 3_655 128.7(8)
Fe1 O1 O7 1_455 3_655 143.0(7)
Fe1 O1 O7 1_455 7_455 39.3(5)
Sc1 O1 Fe2 1_455 3_655 161.9(10)
Sc1 O1 Sc2 1_455 3_655 161.9(10)
Sc1 O1 O2 1_455 6_455 44.8(6)
Sc1 O1 O2 1_455 6_555 144.6(11)
Sc1 O1 O4 1_455 8_554 40.5(6)
Sc1 O1 O6 1_455 3_655 128.7(8)
Sc1 O1 O7 1_455 3_655 143.0(7)
Sc1 O1 O7 1_455 7_455 39.3(5)
Fe2 O1 Sc2 3_655 3_655 0.0(5)
Fe2 O1 O2 3_655 6_455 124.4(11)
Fe2 O1 O2 3_655 6_555 50.6(6)
Fe2 O1 O4 3_655 8_554 147.7(8)
Fe2 O1 O6 3_655 3_655 40.4(6)
Fe2 O1 O7 3_655 3_655 46.8(5)
Fe2 O1 O7 3_655 7_455 153.4(8)
Sc2 O1 O2 3_655 6_455 124.4(11)
Sc2 O1 O2 3_655 6_555 50.6(6)
Sc2 O1 O4 3_655 8_554 147.7(8)
Sc2 O1 O6 3_655 3_655 40.4(6)
Sc2 O1 O7 3_655 3_655 46.8(5)
Sc2 O1 O7 3_655 7_455 153.4(8)
O2 O1 O2 6_455 6_555 163.7(8)
O2 O1 O4 6_455 8_554 85.0(7)
O2 O1 O6 6_455 3_655 126.7(9)
O2 O1 O7 6_455 3_655 108.4(7)
O2 O1 O7 6_455 7_455 53.3(5)
O2 O1 O4 6_555 8_554 104.8(8)
O2 O1 O6 6_555 3_655 61.8(6)
O2 O1 O7 6_555 3_655 56.0(5)
O2 O1 O7 6_555 7_455 122.6(7)
O4 O1 O6 8_554 3_655 113.4(9)
O4 O1 O7 8_554 3_655 142.9(7)
O4 O1 O7 8_554 7_455 53.4(5)
O6 O1 O7 3_655 3_655 86.7(7)
O6 O1 O7 3_655 7_455 166.0(10)
O7 O1 O7 3_655 7_455 106.8(6)
Bi2 O2 Bi3 2_565 4_455 157.8(8)
Bi2 O2 Bi3 2_565 8_555 98.6(8)
Bi2 O2 Fe1 2_565 6_455 85.5(7)
Bi2 O2 Sc1 2_565 6_455 85.5(7)
Bi2 O2 Fe2 2_565 8_555 73.3(7)
Bi2 O2 Sc2 2_565 8_555 73.3(7)
Bi2 O2 O1 2_565 6_455 105.7(7)
Bi2 O2 O1 2_565 6_555 66.3(6)
Bi2 O2 O2 2_565 5_566 149.8(9)
Bi2 O2 O3 2_565 6_456 42.3(6)
Bi2 O2 O4 2_565 8_554 107.1(7)
Bi2 O2 O5 2_565 3_656 53.8(8)
Bi2 O2 O6 2_565 2_565 44.5(7)
Bi2 O2 O7 2_565 4_455 128.8(8)
Bi2 O2 O7 2_565 8_555 107.7(9)
Bi3 O2 Bi3 4_455 8_555 103.1(7)
Bi3 O2 Fe1 4_455 6_455 93.4(9)
Bi3 O2 Sc1 4_455 6_455 93.4(9)
Bi3 O2 Fe2 4_455 8_555 97.3(8)
Bi3 O2 Sc2 4_455 8_555 97.3(8)
Bi3 O2 O1 4_455 6_455 57.4(6)
Bi3 O2 O1 4_455 6_555 125.7(9)
Bi3 O2 O2 4_455 5_566 51.7(6)
Bi3 O2 O3 4_455 6_456 141.8(9)
Bi3 O2 O4 4_455 8_554 57.2(6)
Bi3 O2 O5 4_455 3_656 111.4(10)
Bi3 O2 O6 4_455 2_565 116.1(9)
Bi3 O2 O7 4_455 4_455 60.3(6)
Bi3 O2 O7 4_455 8_555 80.1(6)
Bi3 O2 Fe1 8_555 6_455 104.3(8)
Bi3 O2 Sc1 8_555 6_455 104.3(8)
Bi3 O2 Fe2 8_555 8_555 102.8(10)
Bi3 O2 Sc2 8_555 8_555 102.8(10)
Bi3 O2 O1 8_555 6_455 125.7(9)
Bi3 O2 O1 8_555 6_555 70.5(6)
Bi3 O2 O2 8_555 5_566 51.5(6)
Bi3 O2 O3 8_555 6_456 74.2(8)
Bi3 O2 O4 8_555 8_554 140.8(9)
Bi3 O2 O5 8_555 3_656 133.2(9)
Bi3 O2 O6 8_555 2_565 126.8(11)
Bi3 O2 O7 8_555 4_455 80.8(6)
Bi3 O2 O7 8_555 8_555 59.5(6)
Fe1 O2 Sc1 6_455 6_455 0.0(5)
Fe1 O2 Fe2 6_455 8_555 147.7(8)
Fe1 O2 Sc2 6_455 8_555 147.7(8)
Fe1 O2 O1 6_455 6_455 125.1(10)
Fe1 O2 O1 6_455 6_555 42.7(6)
Fe1 O2 O2 6_455 5_566 104.2(8)
Fe1 O2 O3 6_455 6_456 124.6(9)
Fe1 O2 O4 6_455 8_554 50.6(7)
Fe1 O2 O5 6_455 3_656 44.9(7)
Fe1 O2 O6 6_455 2_565 107.6(8)
Fe1 O2 O7 6_455 4_455 46.6(6)
Fe1 O2 O7 6_455 8_555 159.9(8)
Sc1 O2 Fe2 6_455 8_555 147.7(8)
Sc1 O2 Sc2 6_455 8_555 147.7(8)
Sc1 O2 O1 6_455 6_455 125.1(10)
Sc1 O2 O1 6_455 6_555 42.7(6)
Sc1 O2 O2 6_455 5_566 104.2(8)
Sc1 O2 O3 6_455 6_456 124.6(9)
Sc1 O2 O4 6_455 8_554 50.6(7)
Sc1 O2 O5 6_455 3_656 44.9(7)
Sc1 O2 O6 6_455 2_565 107.6(8)
Sc1 O2 O7 6_455 4_455 46.6(6)
Sc1 O2 O7 6_455 8_555 159.9(8)
Fe2 O2 Sc2 8_555 8_555 0.0(5)
Fe2 O2 O1 8_555 6_455 43.9(6)
Fe2 O2 O1 8_555 6_555 137.0(10)
Fe2 O2 O2 8_555 5_566 106.3(8)
Fe2 O2 O3 8_555 6_456 48.6(7)
Fe2 O2 O4 8_555 8_554 112.5(8)
Fe2 O2 O5 8_555 3_656 103.0(8)
Fe2 O2 O6 8_555 2_565 40.7(6)
Fe2 O2 O7 8_555 4_455 157.3(9)
Fe2 O2 O7 8_555 8_555 52.4(6)
Sc2 O2 O1 8_555 6_455 43.9(6)
Sc2 O2 O1 8_555 6_555 137.0(10)
Sc2 O2 O2 8_555 5_566 106.3(8)
Sc2 O2 O3 8_555 6_456 48.6(7)
Sc2 O2 O4 8_555 8_554 112.5(8)
Sc2 O2 O5 8_555 3_656 103.0(8)
Sc2 O2 O6 8_555 2_565 40.7(6)
Sc2 O2 O7 8_555 4_455 157.3(9)
Sc2 O2 O7 8_555 8_555 52.4(6)
O1 O2 O1 6_455 6_555 163.7(8)
O1 O2 O2 6_455 5_566 92.1(6)
O1 O2 O3 6_455 6_456 92.5(9)
O1 O2 O4 6_455 8_554 75.2(8)
O1 O2 O5 6_455 3_656 99.7(8)
O1 O2 O6 6_455 2_565 61.3(7)
O1 O2 O7 6_455 4_455 116.0(9)
O1 O2 O7 6_455 8_555 67.0(6)
O1 O2 O2 6_555 5_566 101.5(6)
O1 O2 O3 6_555 6_456 90.1(8)
O1 O2 O4 6_555 8_554 93.3(8)
O1 O2 O5 6_555 3_656 64.0(7)
O1 O2 O6 6_555 2_565 108.5(8)
O1 O2 O7 6_555 4_455 65.5(6)
O1 O2 O7 6_555 8_555 128.3(8)
O2 O2 O3 5_566 6_456 114.3(9)
O2 O2 O4 5_566 8_554 100.9(8)
O2 O2 O5 5_566 3_656 147.7(11)
O2 O2 O6 5_566 2_565 146.6(9)
O2 O2 O7 5_566 4_455 58.2(6)
O2 O2 O7 5_566 8_555 56.9(6)
O3 O2 O4 6_456 8_554 143.2(7)
O3 O2 O5 6_456 3_656 95.3(8)
O3 O2 O6 6_456 2_565 52.7(8)
O3 O2 O7 6_456 4_455 149.9(9)
O3 O2 O7 6_456 8_555 65.5(7)
O4 O2 O5 8_554 3_656 54.5(8)
O4 O2 O6 8_554 2_565 91.8(9)
O4 O2 O7 8_554 4_455 60.1(6)
O4 O2 O7 8_554 8_555 133.9(8)
O5 O2 O6 3_656 2_565 62.7(8)
O5 O2 O7 3_656 4_455 89.7(9)
O5 O2 O7 3_656 8_555 155.0(9)
O6 O2 O7 2_565 4_455 149.7(10)
O6 O2 O7 2_565 8_555 92.3(9)
O7 O2 O7 4_455 8_555 115.1(7)
Bi2 O3 Bi2 2_565 3_656 103.0(8)
Bi2 O3 Fe2 2_565 3_656 84.6(9)
Bi2 O3 Fe2 2_565 8_655 93.5(10)
Bi2 O3 Sc2 2_565 3_656 84.6(9)
Bi2 O3 Sc2 2_565 8_655 93.5(10)
Bi2 O3 O2 2_565 6_556 132.1(10)
Bi2 O3 O3 2_565 6_456 44.6(6)
Bi2 O3 O3 2_565 6_556 127.1(10)
Bi2 O3 O3 2_565 7_565 57.8(6)
Bi2 O3 O6 2_565 2_665 75.0(8)
Bi2 O3 O6 2_565 3_656 73.4(9)
Bi2 O3 O7 2_565 3_656 105.1(8)
Bi2 O3 O7 2_565 8_655 122.9(9)
Bi2 O3 Fe2 3_656 3_656 97.3(11)
Bi2 O3 Fe2 3_656 8_655 106.1(12)
Bi2 O3 Sc2 3_656 3_656 97.3(11)
Bi2 O3 Sc2 3_656 8_655 106.1(12)
Bi2 O3 O2 3_656 6_556 75.4(9)
Bi2 O3 O3 3_656 6_456 121.2(11)
Bi2 O3 O3 3_656 6_556 66.1(9)
Bi2 O3 O3 3_656 7_565 46.0(7)
Bi2 O3 O6 3_656 2_665 76.1(10)
Bi2 O3 O6 3_656 3_656 57.2(10)
Bi2 O3 O7 3_656 3_656 131.2(11)
Bi2 O3 O7 3_656 8_655 123.9(11)
Fe2 O3 Fe2 3_656 8_655 156.3(11)
Fe2 O3 Sc2 3_656 3_656 0.0(5)
Fe2 O3 Sc2 3_656 8_655 156.3(11)
Fe2 O3 O2 3_656 6_556 49.3(6)
Fe2 O3 O3 3_656 6_456 45.7(7)
Fe2 O3 O3 3_656 6_556 145.9(11)
Fe2 O3 O3 3_656 7_565 99.2(8)
Fe2 O3 O6 3_656 2_665 156.3(9)
Fe2 O3 O6 3_656 3_656 47.0(6)
Fe2 O3 O7 3_656 3_656 47.7(5)
Fe2 O3 O7 3_656 8_655 115.8(7)
Fe2 O3 Sc2 8_655 3_656 156.3(11)
Fe2 O3 Sc2 8_655 8_655 0.0(5)
Fe2 O3 O2 8_655 6_556 133.6(10)
Fe2 O3 O3 8_655 6_456 120.2(11)
Fe2 O3 O3 8_655 6_556 48.2(7)
Fe2 O3 O3 8_655 7_565 99.6(9)
Fe2 O3 O6 8_655 2_665 40.1(5)
Fe2 O3 O6 8_655 3_656 153.9(10)
Fe2 O3 O7 8_655 3_656 111.0(7)
Fe2 O3 O7 8_655 8_655 46.8(5)
Sc2 O3 Sc2 3_656 8_655 156.3(11)
Sc2 O3 O2 3_656 6_556 49.3(6)
Sc2 O3 O3 3_656 6_456 45.7(7)
Sc2 O3 O3 3_656 6_556 145.9(11)
Sc2 O3 O3 3_656 7_565 99.2(8)
Sc2 O3 O6 3_656 2_665 156.3(9)
Sc2 O3 O6 3_656 3_656 47.0(6)
Sc2 O3 O7 3_656 3_656 47.7(5)
Sc2 O3 O7 3_656 8_655 115.8(7)
Sc2 O3 O2 8_655 6_556 133.6(10)
Sc2 O3 O3 8_655 6_456 120.2(11)
Sc2 O3 O3 8_655 6_556 48.2(7)
Sc2 O3 O3 8_655 7_565 99.6(9)
Sc2 O3 O6 8_655 2_665 40.1(5)
Sc2 O3 O6 8_655 3_656 153.9(10)
Sc2 O3 O7 8_655 3_656 111.0(7)
Sc2 O3 O7 8_655 8_655 46.8(5)
O2 O3 O3 6_556 6_456 94.4(9)
O2 O3 O3 6_556 6_556 96.7(9)
O2 O3 O3 6_556 7_565 111.1(9)
O2 O3 O6 6_556 2_665 144.6(11)
O2 O3 O6 6_556 3_656 65.8(8)
O2 O3 O7 6_556 3_656 56.2(5)
O2 O3 O7 6_556 8_655 92.8(6)
O3 O3 O3 6_456 6_556 168.1(11)
O3 O3 O3 6_456 7_565 90.0(8)
O3 O3 O6 6_456 2_665 118.4(10)
O3 O3 O6 6_456 3_656 65.7(9)
O3 O3 O7 6_456 3_656 62.7(6)
O3 O3 O7 6_456 8_655 114.1(7)
O3 O3 O3 6_556 7_565 90.0(8)
O3 O3 O6 6_556 2_665 52.1(8)
O3 O3 O6 6_556 3_656 123.1(11)
O3 O3 O7 6_556 3_656 120.9(7)
O3 O3 O7 6_556 8_655 61.1(6)
O3 O3 O6 7_565 2_665 59.6(6)
O3 O3 O6 7_565 3_656 54.3(7)
O3 O3 O7 7_565 3_656 146.2(10)
O3 O3 O7 7_565 8_655 145.0(9)
O6 O3 O6 2_665 3_656 113.8(8)
O6 O3 O7 2_665 3_656 149.9(9)
O6 O3 O7 2_665 8_655 86.0(7)
O6 O3 O7 3_656 3_656 94.4(8)
O6 O3 O7 3_656 8_655 158.2(10)
O7 O3 O7 3_656 8_655 68.5(5)
Bi1 O4 Bi3 4_556 5_656 106.3(10)
Bi1 O4 Fe1 4_556 3_646 92.9(10)
Bi1 O4 Fe1 4_556 8_645 112.9(10)
Bi1 O4 Sc1 4_556 3_646 92.9(10)
Bi1 O4 Sc1 4_556 8_645 112.9(10)
Bi1 O4 O1 4_556 8_545 130.9(9)
Bi1 O4 O2 4_556 8_545 75.7(9)
Bi1 O4 O4 4_556 6_456 112.8(9)
Bi1 O4 O4 4_556 6_556 79.0(8)
Bi1 O4 O5 4_556 . 73.3(9)
Bi1 O4 O5 4_556 4_456 48.2(9)
Bi1 O4 O7 4_556 2_655 135.9(10)
Bi1 O4 O7 4_556 5_656 131.7(11)
Bi3 O4 Fe1 5_656 3_646 87.5(8)
Bi3 O4 Fe1 5_656 8_645 97.8(8)
Bi3 O4 Sc1 5_656 3_646 87.5(8)
Bi3 O4 Sc1 5_656 8_645 97.8(8)
Bi3 O4 O1 5_656 8_545 116.1(7)
Bi3 O4 O2 5_656 8_545 52.6(6)
Bi3 O4 O4 5_656 6_456 116.6(8)
Bi3 O4 O4 5_656 6_556 74.6(6)
Bi3 O4 O5 5_656 . 126.9(8)
Bi3 O4 O5 5_656 4_456 118.4(11)
Bi3 O4 O7 5_656 2_655 55.3(5)
Bi3 O4 O7 5_656 5_656 58.2(5)
Fe1 O4 Fe1 3_646 8_645 150.7(11)
Fe1 O4 Sc1 3_646 3_646 0.0(5)
Fe1 O4 Sc1 3_646 8_645 150.7(11)
Fe1 O4 O1 3_646 8_545 111.9(8)
Fe1 O4 O2 3_646 8_545 47.8(6)
Fe1 O4 O4 3_646 6_456 44.2(6)
Fe1 O4 O4 3_646 6_556 157.2(11)
Fe1 O4 O5 3_646 . 145.0(9)
Fe1 O4 O5 3_646 4_456 50.3(7)
Fe1 O4 O7 3_646 2_655 122.1(8)
Fe1 O4 O7 3_646 5_656 45.6(5)
Fe1 O4 Sc1 8_645 3_646 150.7(11)
Fe1 O4 Sc1 8_645 8_645 0.0(5)
Fe1 O4 O1 8_645 8_545 40.3(6)
Fe1 O4 O2 8_645 8_545 149.8(9)
Fe1 O4 O4 8_645 6_456 109.6(10)
Fe1 O4 O4 8_645 6_556 48.7(7)
Fe1 O4 O5 8_645 . 43.5(6)
Fe1 O4 O5 8_645 4_456 141.9(10)
Fe1 O4 O7 8_645 2_655 45.8(5)
Fe1 O4 O7 8_645 5_656 114.4(8)
Sc1 O4 Sc1 3_646 8_645 150.7(11)
Sc1 O4 O1 3_646 8_545 111.9(8)
Sc1 O4 O2 3_646 8_545 47.8(6)
Sc1 O4 O4 3_646 6_456 44.2(6)
Sc1 O4 O4 3_646 6_556 157.2(11)
Sc1 O4 O5 3_646 . 145.0(9)
Sc1 O4 O5 3_646 4_456 50.3(7)
Sc1 O4 O7 3_646 2_655 122.1(8)
Sc1 O4 O7 3_646 5_656 45.6(5)
Sc1 O4 O1 8_645 8_545 40.3(6)
Sc1 O4 O2 8_645 8_545 149.8(9)
Sc1 O4 O4 8_645 6_456 109.6(10)
Sc1 O4 O4 8_645 6_556 48.7(7)
Sc1 O4 O5 8_645 . 43.5(6)
Sc1 O4 O5 8_645 4_456 141.9(10)
Sc1 O4 O7 8_645 2_655 45.8(5)
Sc1 O4 O7 8_645 5_656 114.4(8)
O1 O4 O2 8_545 8_545 151.3(8)
O1 O4 O4 8_545 6_456 69.4(7)
O1 O4 O4 8_545 6_556 89.0(8)
O1 O4 O5 8_545 . 61.9(7)
O1 O4 O5 8_545 4_456 120.4(10)
O1 O4 O7 8_545 2_655 63.4(6)
O1 O4 O7 8_545 5_656 92.8(6)
O2 O4 O4 8_545 6_456 91.6(8)
O2 O4 O4 8_545 6_556 109.4(9)
O2 O4 O5 8_545 . 146.8(10)
O2 O4 O5 8_545 4_456 66.0(8)
O2 O4 O7 8_545 2_655 107.1(7)
O2 O4 O7 8_545 5_656 58.5(6)
O4 O4 O4 6_456 6_556 158.2(11)
O4 O4 O5 6_456 . 111.3(9)
O4 O4 O5 6_456 4_456 66.1(8)
O4 O4 O7 6_456 2_655 111.0(8)
O4 O4 O7 6_456 5_656 58.5(5)
O4 O4 O5 6_556 . 52.8(7)
O4 O4 O5 6_556 4_456 127.1(9)
O4 O4 O7 6_556 2_655 58.2(6)
O4 O4 O7 6_556 5_656 128.0(7)
O5 O4 O5 . 4_456 100.7(8)
O5 O4 O7 . 2_655 87.4(7)
O5 O4 O7 . 5_656 154.4(10)
O5 O4 O7 4_456 2_655 172.0(10)
O5 O4 O7 4_456 5_656 95.8(8)
O7 O4 O7 2_655 5_656 76.6(6)
Bi1 O5 Bi2 1_655 4_555 98.9(15)
Bi1 O5 Fe1 1_655 2_665 102.2(8)
Bi1 O5 Fe1 1_655 8_645 102.2(8)
Bi1 O5 Sc1 1_655 2_665 102.2(8)
Bi1 O5 Sc1 1_655 8_645 102.2(8)
Bi1 O5 O2 1_655 3_646 74.7(8)
Bi1 O5 O2 1_655 5_666 74.7(8)
Bi1 O5 O4 1_655 . 114.9(12)
Bi1 O5 O4 1_655 4_556 55.5(8)
Bi1 O5 O4 1_655 6_556 55.5(8)
Bi1 O5 O4 1_655 7_555 114.9(12)
Bi1 O5 O6 1_655 4_555 53.1(11)
Bi2 O5 Fe1 4_555 2_665 95.0(10)
Bi2 O5 Fe1 4_555 8_645 95.0(10)
Bi2 O5 Sc1 4_555 2_665 95.0(10)
Bi2 O5 Sc1 4_555 8_645 95.0(10)
Bi2 O5 O2 4_555 3_646 65.4(8)
Bi2 O5 O2 4_555 5_666 65.4(8)
Bi2 O5 O4 4_555 . 127.9(9)
Bi2 O5 O4 4_555 4_556 123.3(10)
Bi2 O5 O4 4_555 6_556 123.3(10)
Bi2 O5 O4 4_555 7_555 127.9(9)
Bi2 O5 O6 4_555 4_555 45.8(9)
Fe1 O5 Fe1 2_665 8_645 151.8(16)
Fe1 O5 Sc1 2_665 2_665 0.0(5)
Fe1 O5 Sc1 2_665 8_645 151.8(16)
Fe1 O5 O2 2_665 3_646 158.9(16)
Fe1 O5 O2 2_665 5_666 44.9(6)
Fe1 O5 O4 2_665 . 113.7(13)
Fe1 O5 O4 2_665 4_556 53.4(6)
Fe1 O5 O4 2_665 6_556 136.2(15)
Fe1 O5 O4 2_665 7_555 41.7(7)
Fe1 O5 O6 2_665 4_555 103.0(9)
Fe1 O5 Sc1 8_645 2_665 151.8(16)
Fe1 O5 Sc1 8_645 8_645 0.0(5)
Fe1 O5 O2 8_645 3_646 44.9(6)
Fe1 O5 O2 8_645 5_666 158.9(16)
Fe1 O5 O4 8_645 . 41.7(7)
Fe1 O5 O4 8_645 4_556 136.2(15)
Fe1 O5 O4 8_645 6_556 53.4(6)
Fe1 O5 O4 8_645 7_555 113.7(13)
Fe1 O5 O6 8_645 4_555 103.0(9)
Sc1 O5 Sc1 2_665 8_645 151.8(16)
Sc1 O5 O2 2_665 3_646 158.9(16)
Sc1 O5 O2 2_665 5_666 44.9(6)
Sc1 O5 O4 2_665 . 113.7(13)
Sc1 O5 O4 2_665 4_556 53.4(6)
Sc1 O5 O4 2_665 6_556 136.2(15)
Sc1 O5 O4 2_665 7_555 41.7(7)
Sc1 O5 O6 2_665 4_555 103.0(9)
Sc1 O5 O2 8_645 3_646 44.9(6)
Sc1 O5 O2 8_645 5_666 158.9(16)
Sc1 O5 O4 8_645 . 41.7(7)
Sc1 O5 O4 8_645 4_556 136.2(15)
Sc1 O5 O4 8_645 6_556 53.4(6)
Sc1 O5 O4 8_645 7_555 113.7(13)
Sc1 O5 O6 8_645 4_555 103.0(9)
O2 O5 O2 3_646 5_666 115.6(12)
O2 O5 O4 3_646 . 85.9(5)
O2 O5 O4 3_646 4_556 129.9(11)
O2 O5 O4 3_646 6_556 59.5(7)
O2 O5 O4 3_646 7_555 158.5(10)
O2 O5 O6 3_646 4_555 58.1(6)
O2 O5 O4 5_666 . 158.5(10)
O2 O5 O4 5_666 4_556 59.5(7)
O2 O5 O4 5_666 6_556 129.9(11)
O2 O5 O4 5_666 7_555 85.9(5)
O2 O5 O6 5_666 4_555 58.1(6)
O4 O5 O4 . 4_556 108.7(13)
O4 O5 O4 . 6_556 61.0(7)
O4 O5 O4 . 7_555 72.6(9)
O4 O5 O6 . 4_555 143.4(5)
O4 O5 O4 4_556 6_556 85.6(11)
O4 O5 O4 4_556 7_555 61.0(7)
O4 O5 O6 4_556 4_555 91.9(10)
O4 O5 O4 6_556 7_555 108.7(13)
O4 O5 O6 6_556 4_555 91.9(10)
O4 O5 O6 7_555 4_555 143.4(5)
Bi1 O6 Bi2 4_555 . 100.6(14)
Bi1 O6 Fe2 4_555 . 100.7(11)
Bi1 O6 Fe2 4_555 7_555 100.7(11)
Bi1 O6 Sc2 4_555 . 100.7(11)
Bi1 O6 Sc2 4_555 7_555 100.7(11)
Bi1 O6 O1 4_555 3_645 67.5(9)
Bi1 O6 O1 4_555 5_665 67.5(9)
Bi1 O6 O2 4_555 2_564 70.1(8)
Bi1 O6 O2 4_555 8_544 70.1(8)
Bi1 O6 O3 4_555 2_664 133.2(11)
Bi1 O6 O3 4_555 3_646 129.6(11)
Bi1 O6 O3 4_555 5_666 129.6(11)
Bi1 O6 O3 4_555 8_644 133.2(11)
Bi1 O6 O5 4_555 4_455 41.2(9)
Bi2 O6 Fe2 . . 99.8(10)
Bi2 O6 Fe2 . 7_555 99.8(10)
Bi2 O6 Sc2 . . 99.8(10)
Bi2 O6 Sc2 . 7_555 99.8(10)
Bi2 O6 O1 . 3_645 128.0(7)
Bi2 O6 O1 . 5_665 128.0(7)
Bi2 O6 O2 . 2_564 71.3(7)
Bi2 O6 O2 . 8_544 71.3(7)
Bi2 O6 O3 . 2_664 113.0(13)
Bi2 O6 O3 . 3_646 52.3(9)
Bi2 O6 O3 . 5_666 52.3(9)
Bi2 O6 O3 . 8_644 113.0(13)
Bi2 O6 O5 . 4_455 59.4(11)
Fe2 O6 Fe2 . 7_555 147.5(18)
Fe2 O6 Sc2 . . 0.0(5)
Fe2 O6 Sc2 . 7_555 147.5(18)
Fe2 O6 O1 . 3_645 41.1(7)
Fe2 O6 O1 . 5_665 131.7(14)
Fe2 O6 O2 . 2_564 165.1(15)
Fe2 O6 O2 . 8_544 47.4(6)
Fe2 O6 O3 . 2_664 104.4(13)
Fe2 O6 O3 . 3_646 54.9(8)
Fe2 O6 O3 . 5_666 123.1(16)
Fe2 O6 O3 . 8_644 43.7(8)
Fe2 O6 O5 . 4_455 106.1(10)
Fe2 O6 Sc2 7_555 . 147.5(18)
Fe2 O6 Sc2 7_555 7_555 0.0(5)
Fe2 O6 O1 7_555 3_645 131.7(14)
Fe2 O6 O1 7_555 5_665 41.1(7)
Fe2 O6 O2 7_555 2_564 47.4(6)
Fe2 O6 O2 7_555 8_544 165.1(15)
Fe2 O6 O3 7_555 2_664 43.7(8)
Fe2 O6 O3 7_555 3_646 123.1(16)
Fe2 O6 O3 7_555 5_666 54.9(8)
Fe2 O6 O3 7_555 8_644 104.4(13)
Fe2 O6 O5 7_555 4_455 106.1(10)
Sc2 O6 Sc2 . 7_555 147.5(18)
Sc2 O6 O1 . 3_645 41.1(7)
Sc2 O6 O1 . 5_665 131.7(14)
Sc2 O6 O2 . 2_564 165.1(15)
Sc2 O6 O2 . 8_544 47.4(6)
Sc2 O6 O3 . 2_664 104.4(13)
Sc2 O6 O3 . 3_646 54.9(8)
Sc2 O6 O3 . 5_666 123.1(16)
Sc2 O6 O3 . 8_644 43.7(8)
Sc2 O6 O5 . 4_455 106.1(10)
Sc2 O6 O1 7_555 3_645 131.7(14)
Sc2 O6 O1 7_555 5_665 41.1(7)
Sc2 O6 O2 7_555 2_564 47.4(6)
Sc2 O6 O2 7_555 8_544 165.1(15)
Sc2 O6 O3 7_555 2_664 43.7(8)
Sc2 O6 O3 7_555 3_646 123.1(16)
Sc2 O6 O3 7_555 5_666 54.9(8)
Sc2 O6 O3 7_555 8_644 104.4(13)
Sc2 O6 O5 7_555 4_455 106.1(10)
O1 O6 O1 3_645 5_665 95.3(10)
O1 O6 O2 3_645 2_564 135.9(14)
O1 O6 O2 3_645 8_544 56.9(5)
O1 O6 O3 3_645 2_664 110.1(10)
O1 O6 O3 3_645 3_646 95.2(6)
O1 O6 O3 3_645 5_666 162.5(14)
O1 O6 O3 3_645 8_644 66.2(7)
O1 O6 O5 3_645 4_455 94.5(10)
O1 O6 O2 5_665 2_564 56.9(5)
O1 O6 O2 5_665 8_544 135.9(14)
O1 O6 O3 5_665 2_664 66.2(7)
O1 O6 O3 5_665 3_646 162.5(14)
O1 O6 O3 5_665 5_666 95.2(6)
O1 O6 O3 5_665 8_644 110.1(10)
O1 O6 O5 5_665 4_455 94.5(10)
O2 O6 O2 2_564 8_544 117.7(12)
O2 O6 O3 2_564 2_664 90.3(6)
O2 O6 O3 2_564 3_646 121.4(12)
O2 O6 O3 2_564 5_666 61.4(7)
O2 O6 O3 2_564 8_644 150.5(11)
O2 O6 O5 2_564 4_455 59.2(7)
O2 O6 O3 8_544 2_664 150.5(11)
O2 O6 O3 8_544 3_646 61.4(7)
O2 O6 O3 8_544 5_666 121.4(12)
O2 O6 O3 8_544 8_644 90.3(6)
O2 O6 O5 8_544 4_455 59.2(7)
O3 O6 O3 2_664 3_646 97.1(13)
O3 O6 O3 2_664 5_666 62.1(9)
O3 O6 O3 2_664 8_644 60.7(8)
O3 O6 O5 2_664 4_455 149.4(5)
O3 O6 O3 3_646 5_666 71.5(10)
O3 O6 O3 3_646 8_644 62.1(9)
O3 O6 O5 3_646 4_455 98.6(11)
O3 O6 O3 5_666 8_644 97.1(13)
O3 O6 O5 5_666 4_455 98.6(11)
O3 O6 O5 8_644 4_455 149.4(5)
Bi3 O7 Bi3 . 6_555 109.6(6)
Bi3 O7 Fe1 . 7_555 90.0(6)
Bi3 O7 Sc1 . 7_555 90.0(6)
Bi3 O7 Fe2 . . 94.7(6)
Bi3 O7 Sc2 . . 94.7(6)
Bi3 O7 O1 . 3_645 109.1(6)
Bi3 O7 O1 . 7_655 114.1(6)
Bi3 O7 O2 . 4_555 53.0(5)
Bi3 O7 O2 . 8_544 52.7(5)
Bi3 O7 O3 . 3_646 68.1(6)
Bi3 O7 O3 . 8_644 124.1(7)
Bi3 O7 O4 . 2_654 119.0(7)
Bi3 O7 O4 . 5_656 55.7(5)
Bi3 O7 Fe1 6_555 7_555 100.1(7)
Bi3 O7 Sc1 6_555 7_555 100.1(7)
Bi3 O7 Fe2 6_555 . 106.5(7)
Bi3 O7 Sc2 6_555 . 106.5(7)
Bi3 O7 O1 6_555 3_645 129.5(7)
Bi3 O7 O1 6_555 7_655 117.1(7)
Bi3 O7 O2 6_555 4_555 138.7(8)
Bi3 O7 O2 6_555 8_544 139.7(8)
Bi3 O7 O3 6_555 3_646 81.8(6)
Bi3 O7 O3 6_555 8_644 68.6(6)
Bi3 O7 O4 6_555 2_654 56.7(6)
Bi3 O7 O4 6_555 5_656 77.9(6)
Fe1 O7 Sc1 7_555 7_555 0.0(5)
Fe1 O7 Fe2 7_555 . 149.7(7)
Fe1 O7 Sc2 7_555 . 149.7(7)
Fe1 O7 O1 7_555 3_645 111.2(6)
Fe1 O7 O1 7_555 7_655 40.0(5)
Fe1 O7 O2 7_555 4_555 49.9(6)
Fe1 O7 O2 7_555 8_544 114.2(7)
Fe1 O7 O3 7_555 3_646 157.0(8)
Fe1 O7 O3 7_555 8_644 145.9(7)
Fe1 O7 O4 7_555 2_654 46.9(6)
Fe1 O7 O4 7_555 5_656 51.7(6)
Sc1 O7 Fe2 7_555 . 149.7(7)
Sc1 O7 Sc2 7_555 . 149.7(7)
Sc1 O7 O1 7_555 3_645 111.2(6)
Sc1 O7 O1 7_555 7_655 40.0(5)
Sc1 O7 O2 7_555 4_555 49.9(6)
Sc1 O7 O2 7_555 8_544 114.2(7)
Sc1 O7 O3 7_555 3_646 157.0(8)
Sc1 O7 O3 7_555 8_644 145.9(7)
Sc1 O7 O4 7_555 2_654 46.9(6)
Sc1 O7 O4 7_555 5_656 51.7(6)
Fe2 O7 Sc2 . . 0.0(5)
Fe2 O7 O1 . 3_645 39.3(5)
Fe2 O7 O1 . 7_655 112.4(6)
Fe2 O7 O2 . 4_555 111.7(7)
Fe2 O7 O2 . 8_544 49.9(5)
Fe2 O7 O3 . 3_646 45.0(6)
Fe2 O7 O3 . 8_644 42.1(5)
Fe2 O7 O4 . 2_654 145.3(7)
Fe2 O7 O4 . 5_656 148.6(7)
Sc2 O7 O1 . 3_645 39.3(5)
Sc2 O7 O1 . 7_655 112.4(6)
Sc2 O7 O2 . 4_555 111.7(7)
Sc2 O7 O2 . 8_544 49.9(5)
Sc2 O7 O3 . 3_646 45.0(6)
Sc2 O7 O3 . 8_644 42.1(5)
Sc2 O7 O4 . 2_654 145.3(7)
Sc2 O7 O4 . 5_656 148.6(7)
O1 O7 O1 3_645 7_655 73.2(5)
O1 O7 O2 3_645 4_555 91.0(6)
O1 O7 O2 3_645 8_544 57.0(5)
O1 O7 O3 3_645 3_646 83.6(6)
O1 O7 O3 3_645 8_644 63.2(6)
O1 O7 O4 3_645 2_654 124.4(6)
O1 O7 O4 3_645 5_656 152.4(8)
O1 O7 O2 7_655 4_555 61.2(5)
O1 O7 O2 7_655 8_544 102.9(7)
O1 O7 O3 7_655 3_646 156.2(7)
O1 O7 O3 7_655 8_644 115.1(6)
O1 O7 O4 7_655 2_654 63.2(7)
O1 O7 O4 7_655 5_656 91.5(6)
O2 O7 O2 4_555 8_544 64.9(6)
O2 O7 O3 4_555 3_646 115.0(7)
O2 O7 O3 4_555 8_644 152.5(8)
O2 O7 O4 4_555 2_654 96.4(7)
O2 O7 O4 4_555 5_656 61.4(7)
O2 O7 O3 8_544 3_646 58.3(7)
O2 O7 O3 8_544 8_644 91.4(7)
O2 O7 O4 8_544 2_654 161.1(8)
O2 O7 O4 8_544 5_656 106.6(6)
O3 O7 O3 3_646 8_644 56.2(6)
O3 O7 O4 3_646 2_654 138.3(8)
O3 O7 O4 3_646 5_656 107.3(7)
O3 O7 O4 8_644 2_654 105.9(7)
O3 O7 O4 8_644 5_656 143.9(8)
O4 O7 O4 2_654 5_656 63.3(6)

loop_
_geom_bond_atom_site_label_1
_geom_bond_atom_site_label_2
_geom_bond_site_symmetry_2
_geom_bond_distance
Bi1 O1 2_565 3.00(2)
Bi1 O1 8_545 3.00(2)
Bi1 O4 4_456 2.23(2)
Bi1 O4 6_456 2.23(2)
Bi1 O5 1_455 2.02(4)
Bi1 O6 4_455 2.45(4)
Bi2 O2 2_564 3.07(2)
Bi2 O2 8_544 3.07(2)
Bi2 O3 2_564 2.78(3)
Bi2 O3 3_646 2.13(3)
Bi2 O3 5_666 2.13(3)
Bi2 O3 8_544 2.78(3)
Bi2 O5 4_455 2.72(4)
Bi2 O6 . 2.27(4)
Bi3 O1 3_545 3.096(19)
Bi3 O1 7_555 2.48(2)
Bi3 O2 4_555 2.34(2)
Bi3 O2 8_544 2.35(2)
Bi3 O4 5_656 2.48(2)
Bi3 O7 . 2.550(16)
Bi3 O7 6_455 2.440(16)
Fe1 Sc1 . 0
Fe1 O1 1_655 2.00(2)
Fe1 O2 6_555 2.08(2)
Fe1 O4 3_656 2.17(2)
Fe1 O4 8_654 2.01(2)
Fe1 O5 2_664 2.080(12)
Fe1 O7 7_555 1.974(18)
Sc1 O1 1_655 2.00(2)
Sc1 O2 6_555 2.08(2)
Sc1 O4 3_656 2.17(2)
Sc1 O4 8_654 2.01(2)
Sc1 O5 2_664 2.080(12)
Sc1 O7 7_555 1.974(18)
Fe2 Sc2 . 0
Fe2 O1 3_645 1.93(2)
Fe2 O2 8_544 2.15(2)
Fe2 O3 3_646 2.12(3)
Fe2 O3 8_644 2.04(3)
Fe2 O6 . 1.900(12)
Fe2 O7 . 2.222(18)
Sc2 O1 3_645 1.93(2)
Sc2 O2 8_544 2.15(2)
Sc2 O3 3_646 2.12(3)
Sc2 O3 8_644 2.04(3)
Sc2 O6 . 1.900(12)
Sc2 O7 . 2.222(18)
O1 O2 6_455 2.95(2)
O1 O2 6_555 2.77(2)
O1 O4 8_554 3.06(3)
O1 O6 3_655 2.90(3)
O1 O7 3_655 3.04(2)
O1 O7 7_455 3.06(2)
O2 O2 5_566 2.92(2)
O2 O3 6_456 2.81(3)
O2 O4 8_554 2.78(3)
O2 O5 3_656 2.95(2)
O2 O6 2_565 2.91(2)
O2 O7 4_455 2.70(2)
O2 O7 8_555 2.74(2)
O3 O3 6_456 2.85(3)
O3 O3 6_556 2.85(3)
O3 O3 7_565 2.97(2)
O3 O6 2_665 2.93(3)
O3 O6 3_656 2.54(3)
O3 O7 3_656 3.00(2)
O3 O7 8_655 3.05(2)
O4 O4 6_456 2.88(2)
O4 O4 6_556 2.88(2)
O4 O5 . 3.01(3)
O4 O5 4_456 2.62(3)
O4 O7 2_655 2.75(2)
O4 O7 5_656 2.74(2)
O5 O6 4_555 3.05(4)
